data_9010469
loop_
_publ_author_name
'Nestola, F.'
'Ballaran, T. B.'
'Liebske, C.'
'Thompson, R.'
'Downs, R. T.'

_publ_section_title
;
 The effect of the hedenbergitic substitution on the compressibility
 of jadeite
 Sample: Jd0Hd100 at P = 3.80 GPa
;
_journal_name_full 'American Mineralogist'
_journal_page_first 1005
_journal_page_last 1013
_journal_paper_doi 10.2138/am.2008.2773
_journal_volume 93
_journal_year 2008
_chemical_compound_source Synthetic
_chemical_formula_sum 'Ca Fe O6 Si2'
_chemical_name_mineral Jadeite
_space_group_IT_number 15
_symmetry_space_group_name_Hall '-C 2yc'
_symmetry_space_group_name_H-M 'C 1 2/c 1'
_cell_angle_alpha 90
_cell_angle_beta 104.290
_cell_angle_gamma 90
_cell_length_a 9.7553
_cell_length_b 8.8998
_cell_length_c 5.1923
_cell_formula_units_Z 4
_cell_volume 436.848
_database_code_amcsd 0004601
_diffrn_ambient_pressure 3.8e+06
_exptl_crystal_density_diffrn 3.772
_cod_original_formula_sum 'Ca Fe Si2 O6'
_cod_database_code 9010469

loop_
_space_group_symop_operation_xyz
x,y,z
1/2+x,1/2+y,z
x,-y,1/2+z
1/2+x,1/2-y,1/2+z
-x,y,1/2-z
1/2-x,1/2+y,1/2-z
-x,-y,-z
1/2-x,1/2-y,-z

loop_
_atom_site_label
_atom_site_fract_x
_atom_site_fract_y
_atom_site_fract_z
_atom_site_U_iso_or_equiv
CaM2 0.00000 0.30210 0.25000 0.00960
Fe2+M1 0.00000 0.90860 0.25000 0.00860
SiT 0.28780 0.09360 0.23140 0.00610
O1 0.12010 0.09110 0.15220 0.00920
O2 0.36210 0.24960 0.32620 0.01300
O3 0.35190 0.02260 0.98850 0.01000

loop_
_cod_related_entry_id
_cod_related_entry_database
_cod_related_entry_code
1 AMCSD 0004601
